data_2241158
loop_
_publ_author_name
'Yassine, Hasna'
'Khouili, Mostafa'
'El Ammari, Lahcen'
'Saadi, Mohamed'
'Ketatni, El Mostafa'

_publ_section_title
;
 Crystal structure of 2-methoxy-1-nitronaphthalene
;
_journal_coeditor_code HB7477
_journal_issue 10
_journal_name_full 'Acta Crystallographica Section E'
_journal_page_first o701
_journal_page_last o702
_journal_paper_doi 10.1107/S2056989015016114
_journal_volume 71
_journal_year 2015
_chemical_formula_iupac 'C11 H9 N O3'
_chemical_formula_moiety 'C11 H9 N O3'
_chemical_formula_sum 'C11 H9 N O3'
_chemical_formula_weight 203.19
_chemical_name_systematic
;
2-Methoxy-1-nitronaphthalene
;
_space_group_crystal_system triclinic
_space_group_IT_number 2
_space_group_name_Hall '-P 1'
_space_group_name_H-M_alt 'P -1'
_symmetry_space_group_name_Hall '-P 1'
_symmetry_space_group_name_H-M 'P -1'
_atom_sites_solution_hydrogens geom
_audit_creation_method SHELXL-2013
_cell_angle_alpha 86.390(2)
_cell_angle_beta 82.964(2)
_cell_angle_gamma 85.801(2)
_cell_formula_units_Z 4
_cell_length_a 9.1291(4)
_cell_length_b 10.2456(4)
_cell_length_c 10.5215(4)
_cell_measurement_reflns_used 3506
_cell_measurement_temperature 296(2)
_cell_measurement_theta_max 30.03
_cell_measurement_theta_min 1.65
_cell_volume 972.63(7)
_computing_cell_refinement
;
SAINT (Bruker, 2009)
;
_computing_data_collection
;
APEX2 (Bruker, 2009)
;
_computing_data_reduction
;
SAINT (Bruker, 2009)
;
_computing_molecular_graphics
;
ORTEP-3 for Windows (Farrugia, 2012)
;
_computing_publication_material
;
PLATON (Spek, 2009) and  publCIF (Westrip, 2010)
;
_computing_structure_refinement
;
SHELXL97 (Sheldrick, 2008)
;
_computing_structure_solution
;
SHELXS97 (Sheldrick, 2008)
;
_diffrn_ambient_temperature 296(2)
_diffrn_measured_fraction_theta_full 0.999
_diffrn_measured_fraction_theta_max 1.000
_diffrn_measurement_device_type 'Bruker X8 APEXII CCD'
_diffrn_measurement_method '\f and \w scans'
_diffrn_radiation_monochromator graphite
_diffrn_radiation_source 'fine-focus sealed tube'
_diffrn_radiation_type MoK\a
_diffrn_radiation_wavelength 0.71073
_diffrn_reflns_av_R_equivalents 0.0383
_diffrn_reflns_limit_h_max 12
_diffrn_reflns_limit_h_min -12
_diffrn_reflns_limit_k_max 14
_diffrn_reflns_limit_k_min -14
_diffrn_reflns_limit_l_max 14
_diffrn_reflns_limit_l_min -14
_diffrn_reflns_number 34901
_diffrn_reflns_theta_full 25.242
_diffrn_reflns_theta_max 29.574
_diffrn_reflns_theta_min 1.953
_exptl_absorpt_coefficient_mu 0.102
_exptl_absorpt_correction_T_max 0.7460
_exptl_absorpt_correction_T_min 0.6758
_exptl_absorpt_correction_type multi-scan
_exptl_absorpt_process_details
;
(SADABS; Bruker, 2009)
;
_exptl_crystal_colour orange
_exptl_crystal_density_diffrn 1.388
_exptl_crystal_description Block
_exptl_crystal_F_000 424
_exptl_crystal_size_max 0.39
_exptl_crystal_size_mid 0.32
_exptl_crystal_size_min 0.24
_refine_diff_density_max 0.202
_refine_diff_density_min -0.155
_refine_ls_extinction_coef 0.011(2)
_refine_ls_extinction_expression Fc^*^=kFc[1+0.001xFc^2^\l^3^/sin(2\q)]^-1/4^
_refine_ls_extinction_method
;
SHELXL97 (Sheldrick, 2008)
;
_refine_ls_goodness_of_fit_ref 1.038
_refine_ls_hydrogen_treatment constr
_refine_ls_matrix_type full
_refine_ls_number_parameters 272
_refine_ls_number_reflns 5450
_refine_ls_number_restraints 0
_refine_ls_restrained_S_all 1.038
_refine_ls_R_factor_all 0.0816
_refine_ls_R_factor_gt 0.0484
_refine_ls_shift/su_max 0.000
_refine_ls_shift/su_mean 0.000
_refine_ls_structure_factor_coef Fsqd
_refine_ls_weighting_details 'w=1/[\s^2^(Fo^2^)+(0.0511P)^2^+0.2462P] where P=(Fo^2^+2Fc^2^)/3'
_refine_ls_weighting_scheme calc
_refine_ls_wR_factor_gt 0.1225
_refine_ls_wR_factor_ref 0.1411
_reflns_number_gt 3446
_reflns_number_total 5450
_reflns_threshold_expression I>2\s(I)
_cod_data_source_file hb7477sup1.cif
_cod_data_source_block I
_cod_database_code 2241158
_shelx_space_group_comment
;
The symmetry employed for this shelxl refinement is uniquely defined
by the following loop, which should always be used as a source of
symmetry information in preference to the above space-group names.
They are only intended as comments.
;
_shelxl_version_number .2013

loop_
_space_group_symop_operation_xyz
'x, y, z'
'-x, -y, -z'

loop_
_atom_site_type_symbol
_atom_site_label
_atom_site_fract_x
_atom_site_fract_y
_atom_site_fract_z
_atom_site_U_iso_or_equiv
_atom_site_adp_type
_atom_site_calc_flag
_atom_site_occupancy
C C1 0.82138(17) 0.83303(15) 0.59386(15) 0.0445(3) Uani d 1
C C2 0.76837(19) 0.92960(16) 0.67524(16) 0.0512(4) Uani d 1
C C3 0.8714(2) 0.99956(17) 0.72711(17) 0.0582(4) Uani d 1
H H3 0.8389 1.0650 0.7832 0.070 Uiso calc 1
C C4 1.0189(2) 0.97177(17) 0.69542(16) 0.0562(4) Uani d 1
H H4 1.0854 1.0201 0.7298 0.067 Uiso calc 1
C C5 1.07461(18) 0.87266(15) 0.61254(15) 0.0464(4) Uani d 1
C C6 0.97310(17) 0.79982(14) 0.55904(14) 0.0416(3) Uani d 1
C C7 1.02802(19) 0.70018(16) 0.47545(16) 0.0515(4) Uani d 1
H H7 0.9625 0.6519 0.4398 0.062 Uiso calc 1
C C8 1.1760(2) 0.67452(19) 0.44694(18) 0.0605(5) Uani d 1
H H8 1.2107 0.6085 0.3920 0.073 Uiso calc 1
C C9 1.2771(2) 0.7456(2) 0.49869(19) 0.0633(5) Uani d 1
H H9 1.3782 0.7266 0.4781 0.076 Uiso calc 1
C C10 1.2280(2) 0.84240(19) 0.57914(18) 0.0580(5) Uani d 1
H H10 1.2961 0.8895 0.6128 0.070 Uiso calc 1
C C11 0.5602(3) 1.0473(2) 0.7849(2) 0.0859(7) Uani d 1
H H11A 0.4542 1.0518 0.7914 0.129 Uiso calc 1
H H11B 0.5951 1.1311 0.7543 0.129 Uiso calc 1
H H11C 0.5912 1.0242 0.8678 0.129 Uiso calc 1
C C12 0.12086(16) 0.31177(13) 0.90308(14) 0.0391(3) Uani d 1
C C13 0.19472(16) 0.40531(14) 0.82703(14) 0.0411(3) Uani d 1
C C14 0.11092(19) 0.51331(15) 0.77661(15) 0.0477(4) Uani d 1
H H14 0.1581 0.5779 0.7242 0.057 Uiso calc 1
C C15 -0.03834(18) 0.52299(15) 0.80456(15) 0.0483(4) Uani d 1
H H15 -0.0915 0.5959 0.7721 0.058 Uiso calc 1
C C16 -0.11572(17) 0.42663(14) 0.88090(14) 0.0424(3) Uani d 1
C C17 -0.03443(16) 0.31586(14) 0.93202(14) 0.0391(3) Uani d 1
C C18 -0.11305(19) 0.22006(16) 1.00938(17) 0.0515(4) Uani d 1
H H18 -0.0618 0.1475 1.0446 0.062 Uiso calc 1
C C19 -0.2632(2) 0.23339(18) 1.0326(2) 0.0612(5) Uani d 1
H H19 -0.3135 0.1690 1.0827 0.073 Uiso calc 1
C C20 -0.34344(19) 0.34223(19) 0.9822(2) 0.0618(5) Uani d 1
H H20 -0.4460 0.3497 0.9990 0.074 Uiso calc 1
C C21 -0.27129(18) 0.43676(17) 0.90895(18) 0.0532(4) Uani d 1
H H21 -0.3251 0.5093 0.8767 0.064 Uiso calc 1
C C22 0.4201(2) 0.47481(19) 0.71352(18) 0.0615(5) Uani d 1
H H22A 0.5244 0.4516 0.7073 0.092 Uiso calc 1
H H22B 0.4010 0.5629 0.7403 0.092 Uiso calc 1
H H22C 0.3862 0.4688 0.6314 0.092 Uiso calc 1
N N1 0.20980(15) 0.20198(13) 0.95773(14) 0.0483(3) Uani d 1
N N2 0.71338(16) 0.76148(15) 0.53852(16) 0.0571(4) Uani d 1
O O1 0.6734(2) 0.8025(2) 0.43824(19) 0.1118(7) Uani d 1
O O2 0.6708(2) 0.66298(17) 0.5941(2) 0.1043(6) Uani d 1
O O3 0.61970(14) 0.95078(14) 0.69777(14) 0.0703(4) Uani d 1
O O4 0.29054(17) 0.22522(13) 1.03577(15) 0.0785(4) Uani d 1
O O5 0.19774(17) 0.09259(12) 0.92409(16) 0.0767(4) Uani d 1
O O6 0.34371(12) 0.38730(11) 0.80514(11) 0.0537(3) Uani d 1

loop_
_atom_site_aniso_label
_atom_site_aniso_U_11
_atom_site_aniso_U_22
_atom_site_aniso_U_33
_atom_site_aniso_U_12
_atom_site_aniso_U_13
_atom_site_aniso_U_23
C1 0.0446(8) 0.0428(8) 0.0464(8) -0.0077(6) -0.0072(7) 0.0025(6)
C2 0.0539(10) 0.0513(9) 0.0462(9) -0.0005(7) -0.0013(7) 0.0027(7)
C3 0.0772(13) 0.0527(9) 0.0447(9) -0.0034(9) -0.0046(9) -0.0084(7)
C4 0.0708(12) 0.0557(10) 0.0465(9) -0.0177(8) -0.0179(8) -0.0006(7)
C5 0.0510(9) 0.0486(8) 0.0410(8) -0.0110(7) -0.0117(7) 0.0069(7)
C6 0.0441(8) 0.0415(7) 0.0393(8) -0.0064(6) -0.0076(6) 0.0052(6)
C7 0.0527(10) 0.0499(9) 0.0526(10) -0.0041(7) -0.0081(8) -0.0046(7)
C8 0.0582(11) 0.0624(11) 0.0580(11) 0.0062(8) -0.0016(8) -0.0027(8)
C9 0.0455(10) 0.0768(13) 0.0640(12) 0.0008(9) -0.0028(8) 0.0118(10)
C10 0.0499(10) 0.0688(11) 0.0578(11) -0.0170(8) -0.0169(8) 0.0122(9)
C11 0.0839(16) 0.0823(15) 0.0800(15) 0.0233(12) 0.0198(12) -0.0064(12)
C12 0.0404(8) 0.0360(7) 0.0417(8) -0.0007(6) -0.0080(6) -0.0039(6)
C13 0.0390(8) 0.0445(8) 0.0403(8) -0.0033(6) -0.0047(6) -0.0046(6)
C14 0.0524(9) 0.0456(8) 0.0442(8) -0.0048(7) -0.0055(7) 0.0049(6)
C15 0.0522(9) 0.0444(8) 0.0483(9) 0.0032(7) -0.0121(7) 0.0036(7)
C16 0.0413(8) 0.0445(8) 0.0431(8) -0.0009(6) -0.0099(6) -0.0089(6)
C17 0.0392(8) 0.0386(7) 0.0409(8) -0.0042(6) -0.0070(6) -0.0069(6)
C18 0.0493(9) 0.0441(8) 0.0611(10) -0.0087(7) -0.0048(8) 0.0001(7)
C19 0.0505(10) 0.0582(10) 0.0746(12) -0.0188(8) 0.0041(9) -0.0067(9)
C20 0.0370(9) 0.0710(12) 0.0785(13) -0.0071(8) -0.0011(8) -0.0203(10)
C21 0.0411(9) 0.0570(10) 0.0636(11) 0.0021(7) -0.0125(8) -0.0125(8)
C22 0.0487(10) 0.0745(12) 0.0592(11) -0.0146(9) 0.0053(8) 0.0020(9)
N1 0.0435(7) 0.0412(7) 0.0595(8) -0.0011(5) -0.0071(6) 0.0016(6)
N2 0.0450(8) 0.0572(9) 0.0709(10) -0.0085(6) -0.0111(7) -0.0039(7)
O1 0.1262(16) 0.1253(15) 0.1010(13) -0.0526(12) -0.0681(12) 0.0190(11)
O2 0.1055(13) 0.0811(11) 0.1351(16) -0.0523(10) -0.0365(11) 0.0232(10)
O3 0.0542(8) 0.0768(9) 0.0753(9) 0.0099(6) 0.0049(6) -0.0104(7)
O4 0.0826(10) 0.0663(8) 0.0944(11) -0.0031(7) -0.0500(9) 0.0107(7)
O5 0.0839(10) 0.0403(7) 0.1082(12) 0.0091(6) -0.0230(8) -0.0139(7)
O6 0.0394(6) 0.0609(7) 0.0585(7) -0.0050(5) -0.0002(5) 0.0050(5)

loop_
_atom_type_symbol
_atom_type_description
_atom_type_scat_dispersion_real
_atom_type_scat_dispersion_imag
_atom_type_scat_source
C C 0.0033 0.0016 'International Tables Vol C Tables 4.2.6.8 and 6.1.1.4'
H H 0.0000 0.0000 'International Tables Vol C Tables 4.2.6.8 and 6.1.1.4'
N N 0.0061 0.0033 'International Tables Vol C Tables 4.2.6.8 and 6.1.1.4'
O O 0.0106 0.0060 'International Tables Vol C Tables 4.2.6.8 and 6.1.1.4'

loop_
_geom_angle_atom_site_label_1
_geom_angle_atom_site_label_2
_geom_angle_atom_site_label_3
_geom_angle
C2 C1 C6 124.01(15)
C2 C1 N2 117.77(15)
C6 C1 N2 118.21(14)
O3 C2 C1 116.87(16)
O3 C2 C3 125.16(16)
C1 C2 C3 117.96(16)
C4 C3 C2 120.12(16)
C4 C3 H3 119.9
C2 C3 H3 119.9
C3 C4 C5 122.44(16)
C3 C4 H4 118.8
C5 C4 H4 118.8
C4 C5 C10 123.00(16)
C4 C5 C6 118.74(15)
C10 C5 C6 118.27(16)
C1 C6 C7 124.13(14)
C1 C6 C5 116.72(14)
C7 C6 C5 119.15(15)
C8 C7 C6 120.33(16)
C8 C7 H7 119.8
C6 C7 H7 119.8
C7 C8 C9 121.14(18)
C7 C8 H8 119.4
C9 C8 H8 119.4
C10 C9 C8 120.03(18)
C10 C9 H9 120.0
C8 C9 H9 120.0
C9 C10 C5 121.09(17)
C9 C10 H10 119.5
C5 C10 H10 119.5
O3 C11 H11A 109.5
O3 C11 H11B 109.5
H11A C11 H11B 109.5
O3 C11 H11C 109.5
H11A C11 H11C 109.5
H11B C11 H11C 109.5
C13 C12 C17 123.81(13)
C13 C12 N1 117.52(13)
C17 C12 N1 118.66(13)
O6 C13 C12 117.43(13)
O6 C13 C14 124.40(14)
C12 C13 C14 118.16(14)
C15 C14 C13 120.05(14)
C15 C14 H14 120.0
C13 C14 H14 120.0
C14 C15 C16 122.34(14)
C14 C15 H15 118.8
C16 C15 H15 118.8
C15 C16 C21 122.11(14)
C15 C16 C17 118.92(14)
C21 C16 C17 118.97(14)
C12 C17 C18 124.80(14)
C12 C17 C16 116.68(13)
C18 C17 C16 118.51(14)
C19 C18 C17 120.38(16)
C19 C18 H18 119.8
C17 C18 H18 119.8
C18 C19 C20 121.21(17)
C18 C19 H19 119.4
C20 C19 H19 119.4
C21 C20 C19 119.91(16)
C21 C20 H20 120.0
C19 C20 H20 120.0
C20 C21 C16 121.01(16)
C20 C21 H21 119.5
C16 C21 H21 119.5
O6 C22 H22A 109.5
O6 C22 H22B 109.5
H22A C22 H22B 109.5
O6 C22 H22C 109.5
H22A C22 H22C 109.5
H22B C22 H22C 109.5
O5 N1 O4 123.26(14)
O5 N1 C12 118.58(14)
O4 N1 C12 118.15(13)
O1 N2 O2 122.74(17)
O1 N2 C1 118.59(15)
O2 N2 C1 118.65(16)
C2 O3 C11 118.58(17)
C13 O6 C22 117.88(13)

loop_
_geom_bond_atom_site_label_1
_geom_bond_atom_site_label_2
_geom_bond_distance
C1 C2 1.372(2)
C1 C6 1.411(2)
C1 N2 1.466(2)
C2 O3 1.353(2)
C2 C3 1.404(3)
C3 C4 1.360(3)
C3 H3 0.9300
C4 C5 1.406(2)
C4 H4 0.9300
C5 C10 1.418(2)
C5 C6 1.419(2)
C6 C7 1.413(2)
C7 C8 1.358(2)
C7 H7 0.9300
C8 C9 1.396(3)
C8 H8 0.9300
C9 C10 1.360(3)
C9 H9 0.9300
C10 H10 0.9300
C11 O3 1.424(2)
C11 H11A 0.9600
C11 H11B 0.9600
C11 H11C 0.9600
C12 C13 1.371(2)
C12 C17 1.411(2)
C12 N1 1.4678(19)
C13 O6 1.3524(18)
C13 C14 1.412(2)
C14 C15 1.356(2)
C14 H14 0.9300
C15 C16 1.408(2)
C15 H15 0.9300
C16 C21 1.412(2)
C16 C17 1.423(2)
C17 C18 1.414(2)
C18 C19 1.361(2)
C18 H18 0.9300
C19 C20 1.400(3)
C19 H19 0.9300
C20 C21 1.357(3)
C20 H20 0.9300
C21 H21 0.9300
C22 O6 1.427(2)
C22 H22A 0.9600
C22 H22B 0.9600
C22 H22C 0.9600
N1 O5 1.2129(17)
N1 O4 1.2136(18)
N2 O1 1.200(2)
N2 O2 1.200(2)

loop_
_geom_hbond_atom_site_label_D
_geom_hbond_atom_site_label_H
_geom_hbond_atom_site_label_A
_geom_hbond_site_symmetry_A
_geom_hbond_distance_DH
_geom_hbond_distance_HA
_geom_hbond_distance_DA
_geom_hbond_angle_DHA
C4 H4 O5 1_665 0.93 2.57 3.409(2) 150
C11 H11A O5 1_565 0.96 2.60 3.462(3) 150

_cod_database_fobs_code 2241158
